data_2240494
loop_
_publ_author_name
'Raja, Rajamani'
'Kandhasamy, Subramani'
'Perumal, Paramasivam T.'
'SubbiahPandi, A.'

_publ_section_title
;
 Crystal structure of
 2-{[1-(4-bromobenzyl)-1<i>H</i>-1,2,3-triazol-4-yl]methoxy}naphthalene-1,4-dione
;
_journal_coeditor_code SU5090
_journal_issue 4
_journal_name_full 'Acta Crystallographica Section E'
_journal_page_first o231
_journal_page_last o232
_journal_paper_doi 10.1107/S2056989015004429
_journal_volume 71
_journal_year 2015
_chemical_formula_iupac 'C20 H14 Br N3 O3'
_chemical_formula_moiety 'C20 H14 Br N3 O3'
_chemical_formula_sum 'C20 H14 Br N3 O3'
_chemical_formula_weight 424.25
_chemical_name_systematic 2-{[1-(4-Bromobenzyl)-1<i>H</i>-1,2,3-triazol-4-yl]methoxy}naphthalene-1,4-dione
_space_group_IT_number 14
_symmetry_cell_setting monoclinic
_symmetry_space_group_name_Hall '-P 2ybc'
_symmetry_space_group_name_H-M 'P 1 21/c 1'
_atom_sites_solution_hydrogens geom
_atom_sites_solution_primary direct
_atom_sites_solution_secondary difmap
_audit_creation_method SHELXL-97
_cell_angle_alpha 90.00
_cell_angle_beta 90.8270(10)
_cell_angle_gamma 90.00
_cell_formula_units_Z 4
_cell_length_a 16.4383(5)
_cell_length_b 13.1684(4)
_cell_length_c 8.2255(2)
_cell_measurement_reflns_used 2887
_cell_measurement_temperature 293(2)
_cell_measurement_theta_max 28.30
_cell_measurement_theta_min 1.24
_cell_volume 1780.36(9)
_computing_cell_refinement
;
<i>SAINT</i> (Bruker, 2008)
;
_computing_data_collection
;
<i>APEX2</i> (Bruker, 2008)
;
_computing_data_reduction
;
<i>SAINT</i> (Bruker, 2008)
;
_computing_molecular_graphics
;
<i>PLATON</i> (Spek, 2009)
;
_computing_publication_material
;
<i>SHELXL97</i> (Sheldrick, 2008) and <i>PLATON</i> (Spek, 2009)
;
_computing_structure_refinement
;
SHELXL97 (Sheldrick, 2008)
;
_computing_structure_solution
;
SHELXS97 (Sheldrick, 2008)
;
_diffrn_ambient_temperature 293(2)
_diffrn_measured_fraction_theta_full 0.999
_diffrn_measured_fraction_theta_max 0.999
_diffrn_measurement_device_type 'Bruker SMART APEXII CCD'
_diffrn_measurement_method '\w and \f scans'
_diffrn_radiation_monochromator graphite
_diffrn_radiation_source 'fine-focus sealed tube'
_diffrn_radiation_type MoK\a
_diffrn_radiation_wavelength 0.71073
_diffrn_reflns_av_R_equivalents 0.0308
_diffrn_reflns_av_sigmaI/netI 0.0348
_diffrn_reflns_limit_h_max 20
_diffrn_reflns_limit_h_min -21
_diffrn_reflns_limit_k_max 17
_diffrn_reflns_limit_k_min -16
_diffrn_reflns_limit_l_max 10
_diffrn_reflns_limit_l_min -10
_diffrn_reflns_number 17010
_diffrn_reflns_theta_full 28.30
_diffrn_reflns_theta_max 28.30
_diffrn_reflns_theta_min 1.24
_exptl_absorpt_coefficient_mu 2.335
_exptl_absorpt_correction_T_max 0.6523
_exptl_absorpt_correction_T_min 0.5928
_exptl_absorpt_correction_type multi-scan
_exptl_absorpt_process_details
;
(SADABS; Bruker, 2008)
;
_exptl_crystal_colour colourless
_exptl_crystal_density_diffrn 1.583
_exptl_crystal_density_method 'not measured'
_exptl_crystal_description block
_exptl_crystal_F_000 856
_exptl_crystal_size_max 0.25
_exptl_crystal_size_mid 0.20
_exptl_crystal_size_min 0.20
_refine_diff_density_max 0.417
_refine_diff_density_min -0.933
_refine_ls_extinction_method none
_refine_ls_goodness_of_fit_ref 1.013
_refine_ls_hydrogen_treatment constr
_refine_ls_matrix_type full
_refine_ls_number_parameters 244
_refine_ls_number_reflns 4415
_refine_ls_number_restraints 0
_refine_ls_restrained_S_all 1.013
_refine_ls_R_factor_all 0.0795
_refine_ls_R_factor_gt 0.0435
_refine_ls_shift/su_max 0.003
_refine_ls_shift/su_mean 0.000
_refine_ls_structure_factor_coef Fsqd
_refine_ls_weighting_details 'calc w=1/[\s^2^(Fo^2^)+(0.0595P)^2^+0.5827P] where P=(Fo^2^+2Fc^2^)/3'
_refine_ls_weighting_scheme calc
_refine_ls_wR_factor_gt 0.1036
_refine_ls_wR_factor_ref 0.1192
_reflns_number_gt 2887
_reflns_number_total 4415
_reflns_threshold_expression I>2sigma(I)
_cod_data_source_file su5090sup1.cif
_cod_data_source_block I
_cod_original_sg_symbol_H-M 'P 21/c'
_cod_database_code 2240494
_cod_database_fobs_code 2240494

loop_
_symmetry_equiv_pos_as_xyz
'x, y, z'
'-x, y+1/2, -z+1/2'
'-x, -y, -z'
'x, -y-1/2, z-1/2'

loop_
_atom_site_type_symbol
_atom_site_label
_atom_site_fract_x
_atom_site_fract_y
_atom_site_fract_z
_atom_site_U_iso_or_equiv
_atom_site_adp_type
_atom_site_calc_flag
_atom_site_refinement_flags
_atom_site_occupancy
_atom_site_symmetry_multiplicity
C C1 0.32817(17) 0.37072(18) -0.0249(3) 0.0477(6) Uani d . 1 1
H H1 0.3479 0.4340 0.0067 0.057 Uiso calc R 1 1
C C2 0.25884(18) 0.3640(2) -0.1206(3) 0.0541(7) Uani d . 1 1
H H2 0.2316 0.4228 -0.1523 0.065 Uiso calc R 1 1
C C3 0.22993(16) 0.2711(2) -0.1692(3) 0.0545(7) Uani d . 1 1
H H3 0.1838 0.2673 -0.2356 0.065 Uiso calc R 1 1
C C4 0.26908(16) 0.1828(2) -0.1200(3) 0.0487(6) Uani d . 1 1
H H4 0.2488 0.1200 -0.1526 0.058 Uiso calc R 1 1
C C5 0.33842(14) 0.18813(17) -0.0221(3) 0.0387(5) Uani d . 1 1
C C6 0.37999(16) 0.09419(17) 0.0346(3) 0.0421(6) Uani d . 1 1
C C7 0.45299(16) 0.10389(17) 0.1362(3) 0.0421(6) Uani d . 1 1
H H7 0.4800 0.0455 0.1704 0.051 Uiso calc R 1 1
C C8 0.48218(15) 0.19489(17) 0.1817(3) 0.0389(5) Uani d . 1 1
C C9 0.44255(15) 0.29198(17) 0.1280(3) 0.0410(5) Uani d . 1 1
C C10 0.36854(15) 0.28351(16) 0.0242(3) 0.0385(5) Uani d . 1 1
C C11 0.59314(15) 0.12805(17) 0.3357(3) 0.0447(6) Uani d . 1 1
H H11A 0.6115 0.0873 0.2450 0.054 Uiso calc R 1 1
H H11B 0.5606 0.0856 0.4060 0.054 Uiso calc R 1 1
C C12 0.66411(15) 0.17104(17) 0.4275(3) 0.0415(5) Uani d . 1 1
C C13 0.68666(15) 0.26868(17) 0.4532(3) 0.0410(5) Uani d . 1 1
H H13 0.6606 0.3271 0.4158 0.049 Uiso calc R 1 1
C C14 0.80758(16) 0.3445(2) 0.6053(3) 0.0488(6) Uani d . 1 1
H H14A 0.8309 0.3247 0.7095 0.059 Uiso calc R 1 1
H H14B 0.7750 0.4050 0.6222 0.059 Uiso calc R 1 1
C C15 0.87538(15) 0.36917(18) 0.4899(3) 0.0420(5) Uani d . 1 1
C C16 0.93614(18) 0.2990(2) 0.4612(4) 0.0565(7) Uani d . 1 1
H H16 0.9345 0.2359 0.5116 0.068 Uiso calc R 1 1
C C17 0.99932(18) 0.3220(2) 0.3580(4) 0.0628(8) Uani d . 1 1
H H17 1.0402 0.2747 0.3394 0.075 Uiso calc R 1 1
C C18 1.00118(16) 0.4152(2) 0.2834(3) 0.0506(6) Uani d . 1 1
C C19 0.94163(17) 0.4853(2) 0.3095(3) 0.0532(6) Uani d . 1 1
H H19 0.9433 0.5482 0.2583 0.064 Uiso calc R 1 1
C C20 0.87863(17) 0.4614(2) 0.4131(3) 0.0494(6) Uani d . 1 1
H H20 0.8378 0.5089 0.4308 0.059 Uiso calc R 1 1
N N1 0.71901(16) 0.11000(16) 0.5018(3) 0.0625(7) Uani d . 1 1
N N2 0.77460(15) 0.16630(17) 0.5737(3) 0.0628(7) Uani d . 1 1
N N3 0.75486(12) 0.26276(15) 0.5446(2) 0.0428(5) Uani d . 1 1
O O1 0.47077(12) 0.37334(12) 0.1695(2) 0.0578(5) Uani d . 1 1
O O2 0.35311(12) 0.01052(13) -0.0017(2) 0.0591(5) Uani d . 1 1
O O3 0.54657(11) 0.21317(12) 0.2785(2) 0.0480(4) Uani d . 1 1
Br Br1 1.08857(2) 0.44786(3) 0.14393(4) 0.07837(17) Uani d . 1 1

loop_
_atom_site_aniso_label
_atom_site_aniso_U_11
_atom_site_aniso_U_22
_atom_site_aniso_U_33
_atom_site_aniso_U_12
_atom_site_aniso_U_13
_atom_site_aniso_U_23
C1 0.0497(16) 0.0378(13) 0.0558(14) 0.0009(12) 0.0050(12) -0.0021(11)
C2 0.0514(17) 0.0522(16) 0.0586(15) 0.0098(13) 0.0028(13) 0.0060(12)
C3 0.0387(15) 0.0711(19) 0.0536(14) 0.0025(13) 0.0001(12) 0.0037(13)
C4 0.0466(15) 0.0509(15) 0.0486(13) -0.0089(12) 0.0031(11) -0.0067(11)
C5 0.0409(13) 0.0379(12) 0.0375(11) -0.0041(10) 0.0084(9) -0.0056(9)
C6 0.0474(15) 0.0329(12) 0.0461(12) -0.0055(11) 0.0056(11) -0.0087(10)
C7 0.0456(15) 0.0298(12) 0.0509(13) 0.0017(10) -0.0001(11) -0.0048(10)
C8 0.0381(13) 0.0330(12) 0.0458(12) -0.0029(10) 0.0040(10) -0.0041(9)
C9 0.0433(14) 0.0319(12) 0.0479(12) -0.0024(10) 0.0071(10) -0.0026(10)
C10 0.0407(13) 0.0331(12) 0.0420(11) -0.0008(10) 0.0084(10) -0.0020(9)
C11 0.0432(14) 0.0306(12) 0.0602(14) 0.0006(10) -0.0015(11) -0.0038(10)
C12 0.0398(13) 0.0341(12) 0.0508(13) -0.0019(11) 0.0037(10) -0.0003(10)
C13 0.0390(13) 0.0358(12) 0.0482(12) 0.0036(10) -0.0021(10) 0.0001(10)
C14 0.0443(15) 0.0543(15) 0.0478(13) -0.0065(12) -0.0041(11) -0.0056(11)
C15 0.0376(13) 0.0474(14) 0.0406(11) -0.0050(11) -0.0091(10) -0.0040(10)
C16 0.0542(17) 0.0477(15) 0.0677(17) 0.0023(13) 0.0016(13) 0.0069(13)
C17 0.0464(17) 0.0701(19) 0.0719(18) 0.0147(15) 0.0026(14) -0.0014(16)
C18 0.0389(15) 0.0725(18) 0.0403(12) -0.0077(13) -0.0046(11) -0.0019(12)
C19 0.0519(17) 0.0582(16) 0.0493(13) -0.0001(14) -0.0044(12) 0.0105(12)
C20 0.0473(16) 0.0517(15) 0.0492(13) 0.0077(12) -0.0039(12) 0.0016(11)
N1 0.0598(16) 0.0377(12) 0.0895(17) -0.0032(11) -0.0182(13) 0.0130(12)
N2 0.0595(15) 0.0447(13) 0.0836(16) -0.0032(12) -0.0210(13) 0.0151(12)
N3 0.0412(12) 0.0389(11) 0.0481(11) -0.0035(9) -0.0021(9) 0.0019(9)
O1 0.0615(13) 0.0288(9) 0.0826(13) -0.0067(8) -0.0128(10) -0.0080(8)
O2 0.0655(13) 0.0337(9) 0.0777(13) -0.0108(9) -0.0115(10) -0.0110(9)
O3 0.0449(10) 0.0330(9) 0.0657(11) -0.0025(7) -0.0115(8) -0.0047(8)
Br1 0.0513(2) 0.1308(4) 0.05317(19) -0.00707(18) 0.00537(14) 0.01042(17)

loop_
_atom_type_symbol
_atom_type_description
_atom_type_scat_dispersion_real
_atom_type_scat_dispersion_imag
_atom_type_scat_source
C C 0.0033 0.0016 'International Tables Vol C Tables 4.2.6.8 and 6.1.1.4'
H H 0.0000 0.0000 'International Tables Vol C Tables 4.2.6.8 and 6.1.1.4'
N N 0.0061 0.0033 'International Tables Vol C Tables 4.2.6.8 and 6.1.1.4'
O O 0.0106 0.0060 'International Tables Vol C Tables 4.2.6.8 and 6.1.1.4'
Br Br -0.2901 2.4595 'International Tables Vol C Tables 4.2.6.8 and 6.1.1.4'

loop_
_geom_angle_atom_site_label_1
_geom_angle_atom_site_label_2
_geom_angle_atom_site_label_3
_geom_angle
C2 C1 C10 120.2(2)
C2 C1 H1 119.9
C10 C1 H1 119.9
C3 C2 C1 120.3(3)
C3 C2 H2 119.8
C1 C2 H2 119.8
C2 C3 C4 120.4(3)
C2 C3 H3 119.8
C4 C3 H3 119.8
C3 C4 C5 120.1(2)
C3 C4 H4 120.0
C5 C4 H4 120.0
C4 C5 C10 119.1(2)
C4 C5 C6 120.7(2)
C10 C5 C6 120.1(2)
O2 C6 C7 120.7(2)
O2 C6 C5 120.7(2)
C7 C6 C5 118.6(2)
C8 C7 C6 121.7(2)
C8 C7 H7 119.1
C6 C7 H7 119.1
O3 C8 C7 127.1(2)
O3 C8 C9 111.04(19)
C7 C8 C9 121.8(2)
O1 C9 C10 122.4(2)
O1 C9 C8 120.5(2)
C10 C9 C8 117.12(19)
C1 C10 C5 119.9(2)
C1 C10 C9 119.5(2)
C5 C10 C9 120.6(2)
O3 C11 C12 106.23(18)
O3 C11 H11A 110.5
C12 C11 H11A 110.5
O3 C11 H11B 110.5
C12 C11 H11B 110.5
H11A C11 H11B 108.7
N1 C12 C13 108.4(2)
N1 C12 C11 121.1(2)
C13 C12 C11 130.5(2)
N3 C13 C12 104.9(2)
N3 C13 H13 127.6
C12 C13 H13 127.6
N3 C14 C15 112.5(2)
N3 C14 H14A 109.1
C15 C14 H14A 109.1
N3 C14 H14B 109.1
C15 C14 H14B 109.1
H14A C14 H14B 107.8
C20 C15 C16 118.7(2)
C20 C15 C14 120.9(2)
C16 C15 C14 120.4(2)
C15 C16 C17 120.6(3)
C15 C16 H16 119.7
C17 C16 H16 119.7
C18 C17 C16 119.4(3)
C18 C17 H17 120.3
C16 C17 H17 120.3
C19 C18 C17 120.9(3)
C19 C18 Br1 119.5(2)
C17 C18 Br1 119.6(2)
C18 C19 C20 119.2(3)
C18 C19 H19 120.4
C20 C19 H19 120.4
C15 C20 C19 121.2(3)
C15 C20 H20 119.4
C19 C20 H20 119.4
N2 N1 C12 108.9(2)
N1 N2 N3 107.0(2)
N2 N3 C13 110.8(2)
N2 N3 C14 119.9(2)
C13 N3 C14 129.3(2)
C8 O3 C11 117.99(18)

loop_
_geom_bond_atom_site_label_1
_geom_bond_atom_site_label_2
_geom_bond_distance
C1 C2 1.379(4)
C1 C10 1.384(3)
C1 H1 0.9300
C2 C3 1.369(4)
C2 H2 0.9300
C3 C4 1.386(4)
C3 H3 0.9300
C4 C5 1.388(3)
C4 H4 0.9300
C5 C10 1.401(3)
C5 C6 1.485(3)
C6 O2 1.223(3)
C6 C7 1.458(4)
C7 C8 1.342(3)
C7 H7 0.9300
C8 O3 1.337(3)
C8 C9 1.498(3)
C9 O1 1.215(3)
C9 C10 1.480(3)
C11 O3 1.433(3)
C11 C12 1.492(3)
C11 H11A 0.9700
C11 H11B 0.9700
C12 N1 1.348(3)
C12 C13 1.354(3)
C13 N3 1.343(3)
C13 H13 0.9300
C14 N3 1.466(3)
C14 C15 1.509(3)
C14 H14A 0.9700
C14 H14B 0.9700
C15 C20 1.371(3)
C15 C16 1.383(4)
C16 C17 1.384(4)
C16 H16 0.9300
C17 C18 1.373(4)
C17 H17 0.9300
C18 C19 1.364(4)
C18 Br1 1.901(3)
C19 C20 1.387(4)
C19 H19 0.9300
C20 H20 0.9300
N1 N2 1.311(3)
N2 N3 1.332(3)

loop_
_geom_hbond_atom_site_label_D
_geom_hbond_atom_site_label_H
_geom_hbond_atom_site_label_A
_geom_hbond_site_symmetry_A
_geom_hbond_distance_DH
_geom_hbond_distance_HA
_geom_hbond_distance_DA
_geom_hbond_angle_DHA
C1 H1 N1 2_655 0.93 2.57 3.251(3) 131
C13 H13 O2 2_655 0.93 2.53 3.277(3) 138
C11 H11A O2 3_655 0.97 2.46 3.425(3) 175

loop_
_geom_torsion_atom_site_label_1
_geom_torsion_atom_site_label_2
_geom_torsion_atom_site_label_3
_geom_torsion_atom_site_label_4
_geom_torsion
C10 C1 C2 C3 -0.7(4)
C1 C2 C3 C4 1.3(4)
C2 C3 C4 C5 -0.6(4)
C3 C4 C5 C10 -0.8(4)
C3 C4 C5 C6 178.7(2)
C4 C5 C6 O2 -1.2(4)
C10 C5 C6 O2 178.2(2)
C4 C5 C6 C7 179.5(2)
C10 C5 C6 C7 -1.1(3)
O2 C6 C7 C8 -177.9(2)
C5 C6 C7 C8 1.3(4)
C6 C7 C8 O3 177.6(2)
C6 C7 C8 C9 -1.3(4)
O3 C8 C9 O1 1.8(3)
C7 C8 C9 O1 -179.2(2)
O3 C8 C9 C10 -178.0(2)
C7 C8 C9 C10 1.0(3)
C2 C1 C10 C5 -0.6(4)
C2 C1 C10 C9 -179.5(2)
C4 C5 C10 C1 1.4(3)
C6 C5 C10 C1 -178.1(2)
C4 C5 C10 C9 -179.8(2)
C6 C5 C10 C9 0.8(3)
O1 C9 C10 C1 -1.7(4)
C8 C9 C10 C1 178.1(2)
O1 C9 C10 C5 179.4(2)
C8 C9 C10 C5 -0.8(3)
O3 C11 C12 N1 178.0(2)
O3 C11 C12 C13 -2.2(4)
N1 C12 C13 N3 -0.5(3)
C11 C12 C13 N3 179.7(2)
N3 C14 C15 C20 114.2(3)
N3 C14 C15 C16 -66.6(3)
C20 C15 C16 C17 0.6(4)
C14 C15 C16 C17 -178.7(2)
C15 C16 C17 C18 -0.3(4)
C16 C17 C18 C19 -0.1(4)
C16 C17 C18 Br1 179.2(2)
C17 C18 C19 C20 0.1(4)
Br1 C18 C19 C20 -179.1(2)
C16 C15 C20 C19 -0.6(4)
C14 C15 C20 C19 178.7(2)
C18 C19 C20 C15 0.2(4)
C13 C12 N1 N2 0.4(3)
C11 C12 N1 N2 -179.8(2)
C12 N1 N2 N3 -0.1(3)
N1 N2 N3 C13 -0.3(3)
N1 N2 N3 C14 -178.0(2)
C12 C13 N3 N2 0.5(3)
C12 C13 N3 C14 177.9(2)
C15 C14 N3 N2 86.2(3)
C15 C14 N3 C13 -91.0(3)
C7 C8 O3 C11 3.3(4)
C9 C8 O3 C11 -177.8(2)
C12 C11 O3 C8 175.2(2)
